data_2241248
loop_
_publ_author_name
'Liu, Yang'
'Zhou, Dan'
'Liu, Hai-Hui'
'He, Chen-Cong'

_publ_section_title
;
 Crystal structure of
 bis[<i>N</i>,<i>N</i>-bis(2-hydroxyethyl)glycinato-\k^3^<i>O</i>^1^,<i>N</i>,<i>O</i>^2^]cobalt(II)
 monohydrate
;
_journal_issue 11
_journal_name_full 'Acta Crystallographica Section E'
_journal_page_first m199
_journal_page_last m200
_journal_paper_doi 10.1107/S205698901501943X
_journal_volume 71
_journal_year 2015
_chemical_formula_iupac '[Co (C6 H12 N1 O4)2], H2 O'
_chemical_formula_moiety 'C12 H24 Co N2 O8, H2 O'
_chemical_formula_sum 'C12 H26 Co N2 O9'
_chemical_formula_weight 401.28
_chemical_name_systematic
'Bis[<i>N</i>,<i>N</i>-bis(2-hydroxyethyl)glycinato-\k^3^<i>O</i>^1^,<i>N</i>,<i>O</i>^2^]cobalt(II) monohydrate'
_space_group_IT_number 14
_symmetry_cell_setting monoclinic
_symmetry_space_group_name_Hall '-P 2ybc'
_symmetry_space_group_name_H-M 'P 1 21/c 1'
_atom_sites_solution_hydrogens geom
_atom_sites_solution_primary direct
_atom_sites_solution_secondary difmap
_audit_creation_method SHELXL-97
_cell_angle_alpha 90.00
_cell_angle_beta 100.081(2)
_cell_angle_gamma 90.00
_cell_formula_units_Z 4
_cell_length_a 19.274(3)
_cell_length_b 12.0033(17)
_cell_length_c 7.1960(10)
_cell_measurement_reflns_used 4351
_cell_measurement_temperature 296(2)
_cell_measurement_theta_max 27.43
_cell_measurement_theta_min 2.74
_cell_volume 1639.1(4)
_computing_cell_refinement
;
SAINT (Bruker, 2012)
;
_computing_data_collection
;
SMART (Bruker, 2012)
;
_computing_data_reduction
;
SAINT (Bruker, 2012)
;
_computing_molecular_graphics
;
ORTEP-3 for Windows (Farrugia, 2012)
;
_computing_publication_material
;
SHELXTL (Sheldrick, 2008)
;
_computing_structure_refinement
;
SHELXL97 (Sheldrick, 2008)
;
_computing_structure_solution
;
SHELXS97 (Sheldrick, 2008)
;
_diffrn_ambient_temperature 296(2)
_diffrn_measured_fraction_theta_full 0.980
_diffrn_measured_fraction_theta_max 0.980
_diffrn_measurement_device_type 'Bruker SMART CCD area-detector'
_diffrn_measurement_method 'phi and omega scans'
_diffrn_radiation_monochromator graphite
_diffrn_radiation_source 'fine-focus sealed tube'
_diffrn_radiation_type MoK\a
_diffrn_radiation_wavelength 0.71073
_diffrn_reflns_av_R_equivalents 0.0305
_diffrn_reflns_av_sigmaI/netI 0.0360
_diffrn_reflns_limit_h_max 24
_diffrn_reflns_limit_h_min -25
_diffrn_reflns_limit_k_max 15
_diffrn_reflns_limit_k_min -14
_diffrn_reflns_limit_l_max 9
_diffrn_reflns_limit_l_min -7
_diffrn_reflns_number 9415
_diffrn_reflns_theta_full 27.47
_diffrn_reflns_theta_max 27.47
_diffrn_reflns_theta_min 1.07
_exptl_absorpt_coefficient_mu 1.097
_exptl_absorpt_correction_T_max 0.8104
_exptl_absorpt_correction_T_min 0.8104
_exptl_absorpt_correction_type multi-scan
_exptl_absorpt_process_details
;
(SADABS; Bruker, 2012)
;
_exptl_crystal_colour red
_exptl_crystal_density_diffrn 1.626
_exptl_crystal_density_method 'not measured'
_exptl_crystal_description block
_exptl_crystal_F_000 844
_exptl_crystal_size_max 0.20
_exptl_crystal_size_mid 0.20
_exptl_crystal_size_min 0.20
_refine_diff_density_max 1.222
_refine_diff_density_min -0.512
_refine_ls_extinction_method none
_refine_ls_goodness_of_fit_ref 1.040
_refine_ls_hydrogen_treatment mixed
_refine_ls_matrix_type full
_refine_ls_number_parameters 229
_refine_ls_number_reflns 3685
_refine_ls_number_restraints 7
_refine_ls_restrained_S_all 1.040
_refine_ls_R_factor_all 0.0470
_refine_ls_R_factor_gt 0.0367
_refine_ls_shift/su_max 0.000
_refine_ls_shift/su_mean 0.000
_refine_ls_structure_factor_coef Fsqd
_refine_ls_weighting_details 'calc w=1/[\s^2^(Fo^2^)+(0.0683P)^2^+0.2267P] where P=(Fo^2^+2Fc^2^)/3'
_refine_ls_weighting_scheme calc
_refine_ls_wR_factor_gt 0.0991
_refine_ls_wR_factor_ref 0.1082
_reflns_number_gt 2982
_reflns_number_total 3685
_reflns_threshold_expression I>2sigma(I)
_cod_data_source_file bq2401sup1.cif
_cod_data_source_block I
_cod_original_sg_symbol_H-M P21/c
_cod_database_code 2241248
_cod_database_fobs_code 2241248

loop_
_symmetry_equiv_pos_as_xyz
'x, y, z'
'-x, y+1/2, -z+1/2'
'-x, -y, -z'
'x, -y-1/2, z-1/2'

loop_
_atom_site_type_symbol
_atom_site_label
_atom_site_fract_x
_atom_site_fract_y
_atom_site_fract_z
_atom_site_U_iso_or_equiv
_atom_site_adp_type
_atom_site_calc_flag
_atom_site_refinement_flags
_atom_site_occupancy
_atom_site_symmetry_multiplicity
C C1 0.15613(10) 0.32888(16) 0.4861(3) 0.0250(4) Uani d . 1 1
C C2 0.10124(10) 0.41726(16) 0.4166(3) 0.0257(4) Uani d . 1 1
H H2A 0.0728 0.3921 0.2995 0.031 Uiso calc R 1 1
H H2B 0.0703 0.4255 0.5086 0.031 Uiso calc R 1 1
C C3 0.18533(11) 0.56936(19) 0.7134(3) 0.0317(5) Uani d . 1 1
H H3A 0.1877 0.6247 0.8125 0.038 Uiso calc R 1 1
H H3B 0.1715 0.4989 0.7620 0.038 Uiso calc R 1 1
C C4 0.13146(11) 0.60422(18) 0.5450(3) 0.0292(5) Uani d . 1 1
H H4A 0.0850 0.6048 0.5794 0.035 Uiso calc R 1 1
H H4B 0.1419 0.6792 0.5075 0.035 Uiso calc R 1 1
C C5 0.02221(11) 0.61413(19) 0.1906(3) 0.0323(5) Uani d . 1 1
H H5A -0.0073 0.5502 0.2042 0.039 Uiso calc R 1 1
H H5B 0.0177 0.6676 0.2889 0.039 Uiso calc R 1 1
C C6 0.09822(6) 0.57870(9) 0.20355(17) 0.0258(4) Uani d . 1 1
H H6A 0.1008 0.5260 0.1029 0.031 Uiso calc R 1 1
H H6B 0.1256 0.6436 0.1812 0.031 Uiso calc R 1 1
C C7 0.32255(6) 0.69375(9) 0.32133(17) 0.0248(4) Uani d R 1 1
C C8 0.37980(6) 0.60795(9) 0.38576(17) 0.0260(4) Uani d R 1 1
H H8A 0.4193 0.6211 0.3217 0.031 Uiso calc R 1 1
H H8B 0.3964 0.6158 0.5204 0.031 Uiso calc R 1 1
C C9 0.40241(13) 0.41472(19) 0.6612(3) 0.0364(5) Uani d . 1 1
H H9A 0.4220 0.4849 0.7126 0.044 Uiso calc R 1 1
H H9B 0.3550 0.4077 0.6882 0.044 Uiso calc R 1 1
C C10 0.40096(11) 0.41103(16) 0.4523(3) 0.0264(4) Uani d . 1 1
H H10A 0.4483 0.4236 0.4281 0.032 Uiso calc R 1 1
H H10B 0.3865 0.3371 0.4064 0.032 Uiso calc R 1 1
C C11 0.29542(11) 0.38393(18) 0.0716(3) 0.0304(5) Uani d . 1 1
H H11A 0.2917 0.3727 -0.0633 0.036 Uiso calc R 1 1
H H11B 0.3093 0.3141 0.1353 0.036 Uiso calc R 1 1
C C12 0.34855(5) 0.47358(8) 0.13899(15) 0.0273(4) Uani d . 1 1
H H12A 0.3944 0.4512 0.1144 0.033 Uiso calc R 1 1
H H12B 0.3352 0.5418 0.0698 0.033 Uiso calc R 1 1
N N1 0.13172(5) 0.52733(8) 0.38473(15) 0.0212(3) Uani d R 1 1
N N2 0.35292(5) 0.49430(8) 0.34461(15) 0.0211(4) Uani d R 1 1
O O1 0.21990(7) 0.34960(12) 0.4875(2) 0.0277(3) Uani d . 1 1
O O2 0.13358(8) 0.23761(12) 0.5359(2) 0.0371(4) Uani d . 1 1
O O3 0.25265(7) 0.55828(13) 0.6590(2) 0.0301(3) Uani d D 1 1
O O4 0.00231(8) 0.66298(18) 0.0101(2) 0.0420(5) Uani d D 1 1
O O5 0.25988(7) 0.66233(12) 0.2898(2) 0.0300(3) Uani d . 1 1
O O6 0.34269(8) 0.79245(11) 0.3073(2) 0.0345(4) Uani d . 1 1
O O7 0.22955(8) 0.42119(12) 0.1150(2) 0.0287(3) Uani d D 1 1
O O8 0.44467(10) 0.32506(15) 0.7424(3) 0.0462(5) Uani d D 1 1
O O9 0.51436(10) 0.34647(15) 0.0981(3) 0.0430(4) Uani d D 1 1
Co Co1 0.242384(13) 0.500933(18) 0.37854(4) 0.01991(11) Uani d . 1 1
H H3AA 0.2766(14) 0.6113(19) 0.700(4) 0.051(9) Uiso d D 1 1
H H4AA -0.0348(10) 0.685(2) 0.010(4) 0.047(8) Uiso d D 1 1
H H7AA 0.1993(14) 0.373(2) 0.091(5) 0.067(10) Uiso d D 1 1
H H8AA 0.4681(15) 0.345(3) 0.843(3) 0.056(9) Uiso d D 1 1
H H9AA 0.5568(9) 0.336(2) 0.118(4) 0.049(8) Uiso d D 1 1
H H9BB 0.4938(13) 0.298(2) 0.145(4) 0.064(11) Uiso d D 1 1

loop_
_atom_site_aniso_label
_atom_site_aniso_U_11
_atom_site_aniso_U_22
_atom_site_aniso_U_33
_atom_site_aniso_U_12
_atom_site_aniso_U_13
_atom_site_aniso_U_23
C1 0.0250(10) 0.0219(10) 0.0260(10) -0.0018(8) -0.0013(8) 0.0019(8)
C2 0.0209(9) 0.0212(10) 0.0333(11) -0.0024(7) 0.0001(8) 0.0042(8)
C3 0.0303(11) 0.0378(12) 0.0264(11) -0.0023(9) 0.0031(8) -0.0051(9)
C4 0.0304(11) 0.0256(10) 0.0310(11) 0.0031(8) 0.0035(9) -0.0044(9)
C5 0.0271(11) 0.0337(12) 0.0352(12) 0.0057(9) 0.0023(9) 0.0055(9)
C6 0.0234(10) 0.0268(10) 0.0262(10) 0.0030(8) 0.0016(8) 0.0048(8)
C7 0.0250(10) 0.0187(9) 0.0299(10) 0.0005(7) 0.0027(8) 0.0034(8)
C8 0.0215(9) 0.0172(9) 0.0380(12) -0.0020(7) 0.0020(8) 0.0013(8)
C9 0.0405(13) 0.0335(12) 0.0339(12) 0.0120(10) 0.0029(10) 0.0063(9)
C10 0.0261(10) 0.0194(9) 0.0328(11) 0.0056(8) 0.0024(8) 0.0013(8)
C11 0.0316(11) 0.0303(11) 0.0291(11) 0.0000(9) 0.0049(9) -0.0059(9)
C12 0.0259(10) 0.0297(10) 0.0270(10) 0.0009(8) 0.0069(8) 0.0025(8)
N1 0.0209(8) 0.0174(7) 0.0246(8) 0.0018(6) 0.0019(6) 0.0010(6)
N2 0.0216(9) 0.0155(8) 0.0254(9) 0.0008(6) 0.0025(7) 0.0007(6)
O1 0.0212(7) 0.0206(7) 0.0403(8) -0.0010(5) 0.0021(6) 0.0058(6)
O2 0.0274(8) 0.0254(8) 0.0553(10) -0.0057(6) -0.0015(7) 0.0155(7)
O3 0.0254(8) 0.0305(9) 0.0324(8) -0.0043(6) -0.0006(6) -0.0082(6)
O4 0.0300(9) 0.0542(12) 0.0399(10) 0.0163(8) 0.0011(8) 0.0155(7)
O5 0.0218(7) 0.0213(7) 0.0459(9) 0.0004(5) 0.0030(6) 0.0069(6)
O6 0.0283(8) 0.0177(7) 0.0546(10) -0.0021(6) -0.0012(7) 0.0092(6)
O7 0.0258(8) 0.0288(8) 0.0310(8) -0.0031(6) 0.0035(6) -0.0057(6)
O8 0.0596(12) 0.0354(9) 0.0381(10) 0.0159(8) -0.0070(8) 0.0072(8)
O9 0.0337(10) 0.0388(10) 0.0527(11) 0.0051(8) -0.0032(8) 0.0065(9)
Co1 0.01819(17) 0.01581(17) 0.02525(18) -0.00122(8) 0.00248(11) 0.00056(9)

loop_
_atom_type_symbol
_atom_type_description
_atom_type_scat_dispersion_real
_atom_type_scat_dispersion_imag
_atom_type_scat_source
C C 0.0033 0.0016 'International Tables Vol C Tables 4.2.6.8 and 6.1.1.4'
H H 0.0000 0.0000 'International Tables Vol C Tables 4.2.6.8 and 6.1.1.4'
Co Co 0.3494 0.9721 'International Tables Vol C Tables 4.2.6.8 and 6.1.1.4'
N N 0.0061 0.0033 'International Tables Vol C Tables 4.2.6.8 and 6.1.1.4'
O O 0.0106 0.0060 'International Tables Vol C Tables 4.2.6.8 and 6.1.1.4'

loop_
_geom_angle_atom_site_label_1
_geom_angle_atom_site_label_2
_geom_angle_atom_site_label_3
_geom_angle
O1 C1 O2 124.06(18)
O1 C1 C2 119.33(17)
O2 C1 C2 116.60(17)
N1 C2 C1 113.69(15)
N1 C2 H2A 108.8
C1 C2 H2A 108.8
N1 C2 H2B 108.8
C1 C2 H2B 108.8
H2A C2 H2B 107.7
O3 C3 C4 109.65(17)
O3 C3 H3A 109.7
C4 C3 H3A 109.7
O3 C3 H3B 109.7
C4 C3 H3B 109.7
H3A C3 H3B 108.2
N1 C4 C3 110.93(16)
N1 C4 H4A 109.5
C3 C4 H4A 109.5
N1 C4 H4B 109.5
C3 C4 H4B 109.5
H4A C4 H4B 108.0
O4 C5 C6 106.08(16)
O4 C5 H5A 110.5
C6 C5 H5A 110.5
O4 C5 H5B 110.5
C6 C5 H5B 110.5
H5A C5 H5B 108.7
N1 C6 C5 116.02(12)
N1 C6 H6A 108.3
C5 C6 H6A 108.3
N1 C6 H6B 108.3
C5 C6 H6B 108.3
H6A C6 H6B 107.4
O5 C7 O6 124.99(13)
O5 C7 C8 118.57(8)
O6 C7 C8 116.43(8)
N2 C8 C7 110.82(6)
N2 C8 H8A 109.5
C7 C8 H8A 109.5
N2 C8 H8B 109.5
C7 C8 H8B 109.5
H8A C8 H8B 108.1
O8 C9 C10 107.49(18)
O8 C9 H9A 110.2
C10 C9 H9A 110.2
O8 C9 H9B 110.2
C10 C9 H9B 110.2
H9A C9 H9B 108.5
N2 C10 C9 113.81(16)
N2 C10 H10A 108.8
C9 C10 H10A 108.8
N2 C10 H10B 108.8
C9 C10 H10B 108.8
H10A C10 H10B 107.7
O7 C11 C12 106.59(15)
O7 C11 H11A 110.4
C12 C11 H11A 110.4
O7 C11 H11B 110.4
C12 C11 H11B 110.4
H11A C11 H11B 108.6
N2 C12 C11 110.89(9)
N2 C12 H12A 109.5
C11 C12 H12A 109.5
N2 C12 H12B 109.5
C11 C12 H12B 109.5
H12A C12 H12B 108.0
C4 N1 C2 112.38(14)
C4 N1 C6 111.45(11)
C2 N1 C6 112.57(11)
C4 N1 Co1 104.21(10)
C2 N1 Co1 106.97(9)
C6 N1 Co1 108.76(7)
C8 N2 C10 110.71(11)
C8 N2 C12 108.16(6)
C10 N2 C12 109.15(9)
C8 N2 Co1 105.03(7)
C10 N2 Co1 119.78(10)
C12 N2 Co1 103.31(3)
C1 O1 Co1 116.41(12)
C3 O3 Co1 110.85(11)
C3 O3 H3AA 108(2)
Co1 O3 H3AA 124(2)
C5 O4 H4AA 104(2)
C7 O5 Co1 115.36(10)
C11 O7 Co1 111.77(12)
C11 O7 H7AA 111(2)
Co1 O7 H7AA 119(2)
C9 O8 H8AA 109(2)
H9AA O9 H9BB 111(2)
O1 Co1 O5 173.89(6)
O1 Co1 O7 86.68(6)
O5 Co1 O7 98.43(6)
O1 Co1 O3 85.08(6)
O5 Co1 O3 89.81(6)
O7 Co1 O3 171.76(6)
O1 Co1 N1 81.21(5)
O5 Co1 N1 94.77(5)
O7 Co1 N1 97.16(5)
O3 Co1 N1 81.97(5)
O1 Co1 N2 106.55(5)
O5 Co1 N2 77.69(5)
O7 Co1 N2 81.12(5)
O3 Co1 N2 100.87(5)
N1 Co1 N2 171.86(5)

loop_
_geom_bond_atom_site_label_1
_geom_bond_atom_site_label_2
_geom_bond_distance
C1 O1 1.252(2)
C1 O2 1.254(2)
C1 C2 1.520(3)
C2 N1 1.480(2)
C2 H2A 0.9700
C2 H2B 0.9700
C3 O3 1.426(3)
C3 C4 1.510(3)
C3 H3A 0.9700
C3 H3B 0.9700
C4 N1 1.478(2)
C4 H4A 0.9700
C4 H4B 0.9700
C5 O4 1.416(3)
C5 C6 1.513(2)
C5 H5A 0.9700
C5 H5B 0.9700
C6 N1 1.4840(15)
C6 H6A 0.9700
C6 H6B 0.9700
C7 O5 1.2476(17)
C7 O6 1.2562(17)
C7 C8 1.5212
C8 N2 1.4709(15)
C8 H8A 0.9700
C8 H8B 0.9700
C9 O8 1.413(3)
C9 C10 1.499(3)
C9 H9A 0.9700
C9 H9B 0.9700
C10 N2 1.485(2)
C10 H10A 0.9700
C10 H10B 0.9700
C11 O7 1.431(3)
C11 C12 1.506(2)
C11 H11A 0.9700
C11 H11B 0.9700
C12 N2 1.4882
C12 H12A 0.9700
C12 H12B 0.9700
N1 Co1 2.1644
N2 Co1 2.1878
O1 Co1 2.0544(14)
O3 Co1 2.1083(15)
O3 H3AA 0.811(17)
O4 H4AA 0.761(17)
O5 Co1 2.0858(14)
O7 Co1 2.1000(15)
O7 H7AA 0.820(18)
O8 H8AA 0.822(17)
O9 H9AA 0.815(16)
O9 H9BB 0.810(16)

loop_
_geom_hbond_atom_site_label_D
_geom_hbond_atom_site_label_H
_geom_hbond_atom_site_label_A
_geom_hbond_site_symmetry_A
_geom_hbond_distance_DH
_geom_hbond_distance_HA
_geom_hbond_distance_DA
_geom_hbond_angle_DHA
O3 H3AA O6 4_576 0.811(17) 1.791(18) 2.591(2) 169(3)
O4 H4AA O2 2 0.761(17) 1.979(18) 2.733(2) 171(3)
O7 H7AA O2 4_565 0.820(18) 1.828(18) 2.648(2) 178(3)
O8 H8AA O9 1_556 0.822(17) 1.89(2) 2.687(3) 162(3)
O9 H9AA O6 2_645 0.815(16) 1.988(18) 2.796(2) 171(3)
O9 H9BB O8 4_565 0.810(16) 1.950(17) 2.759(3) 176(3)
